data_4024705
loop_
_publ_author_name
'N. N. Bhuvan Kumar'
'M. Nagarjuna Reddy'
'K. C. Kumara Swamy'

_publ_section_title
;
Reactivity of Allenylphosphonates toward Salicylaldehydes and Activated
Phenols: Facile Synthesis of Chromenes and Substituted Butadienes
;
_journal_name_full 'Journal of Organic Chemistry'
_journal_page_first 5395
_journal_page_last 5404
_journal_paper_doi 10.1021/jo900896v
_journal_volume 74
_journal_year 2009
_chemical_formula_sum 'C11 H12 O2'
_chemical_formula_weight 176.20
_chemical_name_systematic
; 
 ? 
;
_space_group_IT_number 33
_symmetry_cell_setting orthorhombic
_symmetry_space_group_name_Hall 'P 2c -2n'
_symmetry_space_group_name_H-M 'P n a 21'
_atom_sites_solution_hydrogens geom
_atom_sites_solution_primary direct
_atom_sites_solution_secondary difmap
_audit_creation_method SHELXL-97
_cell_angle_alpha 90.00
_cell_angle_beta 90.00
_cell_angle_gamma 90.00
_cell_formula_units_Z 8
_cell_length_a 17.335(3)
_cell_length_b 7.6229(12)
_cell_length_c 13.737(2)
_cell_measurement_reflns_used 6962
_cell_measurement_temperature 273(2)
_cell_measurement_theta_max 25.87
_cell_measurement_theta_min 2.78
_cell_volume 1815.3(5)
_computing_cell_refinement 'Bruker SMART'
_computing_data_collection 'Bruker SMART'
_computing_data_reduction 'Bruker SAINT'
_computing_molecular_graphics 'Bruker SHELXTL'
_computing_publication_material 'Bruker SHELXTL'
_computing_structure_refinement 'SHELXL-97 (Sheldrick, 1997)'
_computing_structure_solution 'SHELXS-97 (Sheldrick, 1990)'
_diffrn_ambient_temperature 273(2)
_diffrn_measured_fraction_theta_full 1.000
_diffrn_measured_fraction_theta_max 1.000
_diffrn_measurement_device_type 'CCD area detector'
_diffrn_measurement_method 'phi and omega scans'
_diffrn_radiation_monochromator graphite
_diffrn_radiation_source 'fine-focus sealed tube'
_diffrn_radiation_type MoK\a
_diffrn_radiation_wavelength 0.71073
_diffrn_reflns_av_R_equivalents 0.0404
_diffrn_reflns_av_sigmaI/netI 0.0248
_diffrn_reflns_limit_h_max 20
_diffrn_reflns_limit_h_min -20
_diffrn_reflns_limit_k_max 9
_diffrn_reflns_limit_k_min -8
_diffrn_reflns_limit_l_max 16
_diffrn_reflns_limit_l_min -16
_diffrn_reflns_number 12333
_diffrn_reflns_theta_full 25.00
_diffrn_reflns_theta_max 25.00
_diffrn_reflns_theta_min 2.35
_diffrn_standards_decay_% 0
_diffrn_standards_interval_count 'not applicable'
_diffrn_standards_interval_time 'not applicable'
_diffrn_standards_number 'not applicable'
_exptl_absorpt_coefficient_mu 0.088
_exptl_absorpt_correction_T_max 0.9844
_exptl_absorpt_correction_T_min 0.9725
_exptl_absorpt_correction_type empirical
_exptl_absorpt_process_details 'SADABS, Sheldrick (1996)'
_exptl_crystal_colour colourless
_exptl_crystal_density_diffrn 1.289
_exptl_crystal_density_method 'not measured'
_exptl_crystal_description blocks
_exptl_crystal_F_000 752
_exptl_crystal_size_max 0.32
_exptl_crystal_size_mid 0.24
_exptl_crystal_size_min 0.18
_refine_diff_density_max 0.229
_refine_diff_density_min -0.275
_refine_diff_density_rms 0.076
_refine_ls_abs_structure_details 'Flack H D (1983), Acta Cryst. A39, 876-881'
_refine_ls_abs_structure_Flack 0.0(10)
_refine_ls_extinction_method none
_refine_ls_goodness_of_fit_ref 1.242
_refine_ls_hydrogen_treatment constr
_refine_ls_matrix_type full
_refine_ls_number_parameters 229
_refine_ls_number_reflns 1674
_refine_ls_number_restraints 1
_refine_ls_restrained_S_all 1.241
_refine_ls_R_factor_all 0.0708
_refine_ls_R_factor_gt 0.0679
_refine_ls_shift/su_max 0.000
_refine_ls_shift/su_mean 0.000
_refine_ls_structure_factor_coef Fsqd
_refine_ls_weighting_details 'calc w=1/[\s^2^(Fo^2^)+(0.0803P)^2^+0.5951P] where P=(Fo^2^+2Fc^2^)/3'
_refine_ls_weighting_scheme calc
_refine_ls_wR_factor_gt 0.1567
_refine_ls_wR_factor_ref 0.1592
_reflns_number_gt 1592
_reflns_number_total 1674
_reflns_threshold_expression >2sigma(I)
_cod_data_source_file jo900896v_si_002_06.cif
_cod_data_source_block compd27
_cod_depositor_comments
;
The following automatic conversions were performed:
'_symmetry_cell_setting' value 'Orthorhombic' changed to 'orthorhombic'
according to '/home/saulius/struct/CIF-dictionaries/cif_core.dic'
dictionary named 'cif_core.dic' version 2.4.1 from 2010-06-29.

Automatic conversion script
Id: cif_fix_enum 1527 2010-12-29 10:47:43Z saulius 
;
_cod_original_sg_symbol_H-M Pna2(1)
_cod_database_code 4024705

loop_
_symmetry_equiv_pos_as_xyz
'x, y, z'
'-x, -y, z+1/2'
'x+1/2, -y+1/2, z'
'-x+1/2, y+1/2, z+1/2'

loop_
_atom_site_label
_atom_site_type_symbol
_atom_site_fract_x
_atom_site_fract_y
_atom_site_fract_z
_atom_site_U_iso_or_equiv
_atom_site_adp_type
_atom_site_occupancy
_atom_site_symmetry_multiplicity
_atom_site_calc_flag
_atom_site_refinement_flags
_atom_site_disorder_assembly
_atom_site_disorder_group
O1 O 0.70539(8) 0.1742(2) 0.72122(17) 0.0523(10) Uani 1 1 d . . .
H1A H 0.6589 0.1889 0.7282 0.079 Uiso 1 1 calc R . .
O2 O 1.05348(8) 0.2063(2) 0.7107(2) 0.0593(10) Uani 1 1 d R . .
C1 C 0.79768(9) -0.0512(2) 0.7046(2) 0.0336(10) Uani 1 1 d R . .
C2 C 0.72056(8) 0.0008(2) 0.71454(17) 0.0369(10) Uani 1 1 d R . .
C3 C 0.66307(9) -0.1244(2) 0.7188(3) 0.0444(12) Uani 1 1 d R . .
H3 H 0.6121 -0.0894 0.7268 0.053 Uiso 1 1 calc R . .
C4 C 0.6800(2) -0.2983(7) 0.7116(5) 0.0511(12) Uani 1 1 d . . .
H4 H 0.6408 -0.3810 0.7165 0.061 Uiso 1 1 calc R . .
C5 C 0.7554(2) -0.3526(6) 0.6971(4) 0.0450(12) Uani 1 1 d . . .
H5 H 0.7669 -0.4711 0.6902 0.054 Uiso 1 1 calc R . .
C6 C 0.8128(2) -0.2291(6) 0.6930(4) 0.0385(11) Uani 1 1 d . . .
H6 H 0.8633 -0.2654 0.6822 0.046 Uiso 1 1 calc R . .
C7 C 0.8579(2) 0.0841(5) 0.7022(4) 0.0371(10) Uani 1 1 d . . .
H7 H 0.8419 0.1943 0.6813 0.045 Uiso 1 1 calc R . .
C8 C 0.9329(2) 0.0709(6) 0.7259(3) 0.0334(10) Uani 1 1 d . . .
C9 C 0.9834(2) 0.2266(6) 0.7112(4) 0.0400(11) Uani 1 1 d . . .
C10 C 0.9510(3) 0.4051(7) 0.7034(5) 0.0496(12) Uani 1 1 d . . .
H10A H 0.9346 0.4441 0.7665 0.074 Uiso 1 1 calc R . .
H10B H 0.9077 0.4038 0.6598 0.074 Uiso 1 1 calc R . .
H10C H 0.9898 0.4834 0.6788 0.074 Uiso 1 1 calc R . .
C11 C 0.9730(2) -0.0905(6) 0.7626(4) 0.0429(11) Uani 1 1 d . . .
H11A H 0.9374 -0.1606 0.7993 0.064 Uiso 1 1 calc R . .
H11B H 1.0154 -0.0570 0.8036 0.064 Uiso 1 1 calc R . .
H11C H 0.9920 -0.1572 0.7084 0.064 Uiso 1 1 calc R . .
O3 O 0.44528(19) 0.1663(4) 0.4394(3) 0.0568(11) Uani 1 1 d . . .
H3A H 0.3987 0.1830 0.4436 0.085 Uiso 1 1 calc R . .
O4 O 0.79301(16) 0.2061(5) 0.4613(3) 0.0561(10) Uani 1 1 d . . .
C12 C 0.5374(2) -0.0546(6) 0.4724(3) 0.0327(10) Uani 1 1 d . . .
C13 C 0.4605(2) -0.0054(6) 0.4538(4) 0.0369(10) Uani 1 1 d . . .
C14 C 0.4032(3) -0.1343(7) 0.4516(4) 0.0486(13) Uani 1 1 d . . .
H14 H 0.3527 -0.1024 0.4368 0.058 Uiso 1 1 calc R . .
C15 C 0.4196(3) -0.3061(7) 0.4707(4) 0.0516(13) Uani 1 1 d . . .
H15 H 0.3808 -0.3901 0.4690 0.062 Uiso 1 1 calc R . .
C16 C 0.4941(3) -0.3538(6) 0.4926(4) 0.0477(12) Uani 1 1 d . . .
H16 H 0.5054 -0.4703 0.5066 0.057 Uiso 1 1 calc R . .
C17 C 0.5516(3) -0.2317(6) 0.4940(4) 0.0386(11) Uani 1 1 d . . .
H17 H 0.6014 -0.2666 0.5097 0.046 Uiso 1 1 calc R . .
C18 C 0.5969(2) 0.0815(5) 0.4737(3) 0.0337(10) Uani 1 1 d . . .
H18 H 0.5798 0.1940 0.4887 0.040 Uiso 1 1 calc R . .
C19 C 0.6731(2) 0.0660(5) 0.4562(4) 0.0332(10) Uani 1 1 d . . .
C20 C 0.7237(2) 0.2246(6) 0.4668(4) 0.0370(10) Uani 1 1 d . . .
C21 C 0.6894(3) 0.4022(6) 0.4828(5) 0.0526(14) Uani 1 1 d . . .
H21A H 0.7289 0.4897 0.4762 0.079 Uiso 1 1 calc R . .
H21B H 0.6677 0.4081 0.5470 0.079 Uiso 1 1 calc R . .
H21C H 0.6497 0.4228 0.4354 0.079 Uiso 1 1 calc R . .
C22 C 0.7135(2) -0.0982(6) 0.4254(4) 0.0438(11) Uani 1 1 d . . .
H22A H 0.7311 -0.1604 0.4819 0.066 Uiso 1 1 calc R . .
H22B H 0.7569 -0.0685 0.3852 0.066 Uiso 1 1 calc R . .
H22C H 0.6786 -0.1709 0.3892 0.066 Uiso 1 1 calc R . .

loop_
_atom_site_aniso_label
_atom_site_aniso_U_11
_atom_site_aniso_U_22
_atom_site_aniso_U_33
_atom_site_aniso_U_23
_atom_site_aniso_U_13
_atom_site_aniso_U_12
O1 0.0268(15) 0.0338(19) 0.096(3) -0.0059(19) -0.0007(19) 0.0079(13)
O2 0.0248(14) 0.054(2) 0.099(3) 0.001(2) 0.002(2) -0.0060(14)
C1 0.0236(18) 0.036(2) 0.041(2) -0.003(2) -0.004(2) -0.0018(15)
C2 0.0245(17) 0.038(3) 0.048(2) -0.003(2) -0.007(2) 0.0036(17)
C3 0.0225(18) 0.051(3) 0.060(3) -0.002(3) 0.000(2) -0.0022(19)
C4 0.033(2) 0.054(3) 0.066(3) 0.006(3) 0.004(3) -0.017(2)
C5 0.042(2) 0.029(2) 0.064(3) 0.004(2) -0.010(3) -0.0042(19)
C6 0.0244(18) 0.043(3) 0.048(3) -0.005(2) 0.001(2) 0.0028(18)
C7 0.0242(19) 0.032(2) 0.055(3) -0.002(2) -0.002(2) 0.0034(16)
C8 0.031(2) 0.034(2) 0.036(3) -0.001(2) -0.0006(18) -0.0003(17)
C9 0.0274(19) 0.045(2) 0.047(3) -0.008(2) 0.006(2) 0.0009(18)
C10 0.041(2) 0.041(3) 0.067(3) 0.003(3) 0.001(3) -0.0080(19)
C11 0.030(2) 0.038(2) 0.061(3) 0.005(2) -0.008(2) -0.0023(19)
O3 0.0265(15) 0.047(2) 0.096(3) 0.025(2) -0.0004(19) 0.0030(14)
O4 0.0266(17) 0.058(2) 0.084(3) -0.002(2) -0.0005(18) -0.0087(14)
C12 0.028(2) 0.038(2) 0.033(2) 0.0013(19) -0.0008(18) 0.0002(17)
C13 0.028(2) 0.043(3) 0.040(2) 0.004(2) 0.0028(18) 0.0016(17)
C14 0.023(2) 0.062(3) 0.061(3) 0.002(3) 0.001(2) -0.007(2)
C15 0.037(2) 0.051(3) 0.067(4) -0.002(3) 0.014(3) -0.011(2)
C16 0.041(2) 0.036(3) 0.066(3) 0.009(2) 0.004(2) -0.002(2)
C17 0.032(2) 0.031(2) 0.053(3) 0.005(2) 0.000(2) 0.0012(18)
C18 0.031(2) 0.028(2) 0.042(3) -0.002(2) -0.0052(19) 0.0043(16)
C19 0.0266(19) 0.030(2) 0.043(2) -0.0001(18) -0.0016(18) -0.0002(16)
C20 0.0249(19) 0.041(2) 0.045(3) -0.003(2) -0.002(2) -0.0034(18)
C21 0.039(2) 0.038(2) 0.081(4) -0.014(3) -0.005(3) -0.0074(19)
C22 0.029(2) 0.038(2) 0.064(3) -0.004(2) 0.005(2) 0.0042(18)

loop_
_atom_type_symbol
_atom_type_description
_atom_type_scat_dispersion_real
_atom_type_scat_dispersion_imag
_atom_type_scat_source
C C 0.0033 0.0000 'International Tables Vol C Tables 4.2.6.8 and 6.1.1.4'
H H 0.0000 0.0000 'International Tables Vol C Tables 4.2.6.8 and 6.1.1.4'
O O 0.0106 0.0000 'International Tables Vol C Tables 4.2.6.8 and 6.1.1.4'

loop_
_geom_angle_atom_site_label_1
_geom_angle_atom_site_label_2
_geom_angle_atom_site_label_3
_geom_angle
_geom_angle_site_symmetry_1
_geom_angle_site_symmetry_3
_geom_angle_publ_flag
C2 O1 H1A 109.5 . . ?
C6 C1 C2 117.88(18) . . ?
C6 C1 C7 123.3(3) . . ?
C2 C1 C7 118.79(17) . . ?
O1 C2 C3 122.2 . . ?
O1 C2 C1 118.0 . . ?
C3 C2 C1 119.8 . . ?
C4 C3 C2 120.96(18) . . ?
C4 C3 H3 119.5 . . ?
C2 C3 H3 119.5 . . ?
C3 C4 C5 120.3(4) . . ?
C3 C4 H4 119.8 . . ?
C5 C4 H4 119.8 . . ?
C6 C5 C4 119.1(4) . . ?
C6 C5 H5 120.5 . . ?
C4 C5 H5 120.5 . . ?
C5 C6 C1 121.9(3) . . ?
C5 C6 H6 119.1 . . ?
C1 C6 H6 119.1 . . ?
C8 C7 C1 129.0(4) . . ?
C8 C7 H7 115.5 . . ?
C1 C7 H7 115.5 . . ?
C7 C8 C9 118.4(4) . . ?
C7 C8 C11 126.3(4) . . ?
C9 C8 C11 115.2(3) . . ?
O2 C9 C10 119.6(4) . . ?
O2 C9 C8 118.9(4) . . ?
C10 C9 C8 121.4(3) . . ?
C9 C10 H10A 109.5 . . ?
C9 C10 H10B 109.5 . . ?
H10A C10 H10B 109.5 . . ?
C9 C10 H10C 109.5 . . ?
H10A C10 H10C 109.5 . . ?
H10B C10 H10C 109.5 . . ?
C8 C11 H11A 109.5 . . ?
C8 C11 H11B 109.5 . . ?
H11A C11 H11B 109.5 . . ?
C8 C11 H11C 109.5 . . ?
H11A C11 H11C 109.5 . . ?
H11B C11 H11C 109.5 . . ?
C13 O3 H3A 109.5 . . ?
C17 C12 C13 117.4(4) . . ?
C17 C12 C18 123.8(4) . . ?
C13 C12 C18 118.7(4) . . ?
O3 C13 C14 122.7(4) . . ?
O3 C13 C12 118.0(4) . . ?
C14 C13 C12 119.3(4) . . ?
C15 C14 C13 121.4(4) . . ?
C15 C14 H14 119.3 . . ?
C13 C14 H14 119.3 . . ?
C14 C15 C16 119.4(4) . . ?
C14 C15 H15 120.3 . . ?
C16 C15 H15 120.3 . . ?
C17 C16 C15 120.6(5) . . ?
C17 C16 H16 119.7 . . ?
C15 C16 H16 119.7 . . ?
C16 C17 C12 121.7(4) . . ?
C16 C17 H17 119.1 . . ?
C12 C17 H17 119.1 . . ?
C19 C18 C12 128.8(4) . . ?
C19 C18 H18 115.6 . . ?
C12 C18 H18 115.6 . . ?
C18 C19 C22 125.7(4) . . ?
C18 C19 C20 118.9(4) . . ?
C22 C19 C20 115.3(4) . . ?
O4 C20 C21 120.5(4) . . ?
O4 C20 C19 118.7(4) . . ?
C21 C20 C19 120.8(4) . . ?
C20 C21 H21A 109.5 . . ?
C20 C21 H21B 109.5 . . ?
H21A C21 H21B 109.5 . . ?
C20 C21 H21C 109.5 . . ?
H21A C21 H21C 109.5 . . ?
H21B C21 H21C 109.5 . . ?
C19 C22 H22A 109.5 . . ?
C19 C22 H22B 109.5 . . ?
H22A C22 H22B 109.5 . . ?
C19 C22 H22C 109.5 . . ?
H22A C22 H22C 109.5 . . ?
H22B C22 H22C 109.5 . . ?

loop_
_geom_bond_atom_site_label_1
_geom_bond_atom_site_label_2
_geom_bond_distance
_geom_bond_site_symmetry_2
_geom_bond_publ_flag
O1 C2 1.3503 . ?
O1 H1A 0.8200 . ?
O2 C9 1.225(4) . ?
C1 C6 1.390(5) . ?
C1 C2 1.4013 . ?
C1 C7 1.468(4) . ?
C2 C3 1.3813 . ?
C3 C4 1.361(6) . ?
C3 H3 0.9300 . ?
C4 C5 1.386(6) . ?
C4 H4 0.9300 . ?
C5 C6 1.371(6) . ?
C5 H5 0.9300 . ?
C6 H6 0.9300 . ?
C7 C8 1.345(5) . ?
C7 H7 0.9300 . ?
C8 C9 1.489(6) . ?
C8 C11 1.500(6) . ?
C9 C10 1.476(7) . ?
C10 H10A 0.9600 . ?
C10 H10B 0.9600 . ?
C10 H10C 0.9600 . ?
C11 H11A 0.9600 . ?
C11 H11B 0.9600 . ?
C11 H11C 0.9600 . ?
O3 C13 1.350(5) . ?
O3 H3A 0.8200 . ?
O4 C20 1.213(5) . ?
C12 C17 1.404(6) . ?
C12 C13 1.408(5) . ?
C12 C18 1.464(6) . ?
C13 C14 1.398(6) . ?
C14 C15 1.366(7) . ?
C14 H14 0.9300 . ?
C15 C16 1.375(7) . ?
C15 H15 0.9300 . ?
C16 C17 1.363(6) . ?
C16 H16 0.9300 . ?
C17 H17 0.9300 . ?
C18 C19 1.348(6) . ?
C18 H18 0.9300 . ?
C19 C22 1.495(6) . ?
C19 C20 1.500(6) . ?
C20 C21 1.494(6) . ?
C21 H21A 0.9600 . ?
C21 H21B 0.9600 . ?
C21 H21C 0.9600 . ?
C22 H22A 0.9600 . ?
C22 H22B 0.9600 . ?
C22 H22C 0.9600 . ?

loop_
_geom_hbond_atom_site_label_D
_geom_hbond_atom_site_label_H
_geom_hbond_atom_site_label_A
_geom_hbond_distance_DH
_geom_hbond_distance_HA
_geom_hbond_distance_DA
_geom_hbond_angle_DHA
_geom_hbond_site_symmetry_A
O3 H3A O4 0.82 2.03 2.829(4) 164.0 3_455
O1 H1A O2 0.82 2.01 2.7904(12) 159.3 3_455

loop_
_cod_related_entry_id
_cod_related_entry_database
_cod_related_entry_code
1 ChemSpider 30659003
